data_2018326
loop_
_publ_author_name
'Pavlyuk, Volodymyr'
'Dmytriv, Grygoriy'
'Tarasiuk, Ivan'
'Chumak, Ihor'
'Ehrenberg, Helmut'

_publ_section_title
;
 Li~12~Cu~12.60~Al~14.37~: a new ternary derivative of the binary Laves
 phases
;
_journal_coeditor_code KU3057
_journal_issue 12
_journal_name_full 'Acta Crystallographica Section C'
_journal_page_first i59
_journal_page_last i62
_journal_paper_doi 10.1107/S0108270111048566
_journal_volume 67
_journal_year 2011
_chemical_formula_iupac 'Li12 Cu12.60 Al14.37'
_chemical_formula_moiety 'Al14.37 Cu12.60 Li12'
_chemical_formula_sum 'Al14.37 Cu12.6 Li12'
_chemical_formula_weight 1271.71
_chemical_name_systematic
;
dodecalithium dodecacopper tetradecaaluminium
;
_space_group_IT_number 166
_symmetry_cell_setting trigonal
_symmetry_space_group_name_Hall '-R 3 2"'
_symmetry_space_group_name_H-M 'R -3 m :H'
_atom_sites_solution_primary direct
_atom_sites_solution_secondary difmap
_audit_creation_method SHELXL-97
_cell_angle_alpha 90.00
_cell_angle_beta 90.00
_cell_angle_gamma 120.00
_cell_formula_units_Z 1
_cell_length_a 4.9301(8)
_cell_length_b 4.9301(8)
_cell_length_c 27.561(6)
_cell_measurement_reflns_used 863
_cell_measurement_temperature 293(2)
_cell_measurement_theta_max 26.32
_cell_measurement_theta_min 4.44
_cell_volume 580.15(18)
_computing_cell_refinement 'CrysAlis CCD (Oxford Diffraction, 2004)'
_computing_data_collection 'CrysAlis CCD (Oxford Diffraction, 2004)'
_computing_data_reduction 'CrysAlis RED (Oxford Diffraction, 2005)'
_computing_molecular_graphics 'DIAMOND (Brandenburg, 1999)'
_computing_publication_material 'SHELXL97 (Sheldrick, 2008)'
_computing_structure_refinement 'SHELXL97 (Sheldrick, 2008)'
_computing_structure_solution 'SHELXS97 (Sheldrick, 2008)'
_diffrn_ambient_temperature 293(2)
_diffrn_detector_area_resol_mean 0
_diffrn_measured_fraction_theta_full 0.995
_diffrn_measured_fraction_theta_max 0.995
_diffrn_measurement_device_type 'Oxford Diffraction Xcalibur3 CCD'
_diffrn_measurement_method '\w scans'
_diffrn_radiation_monochromator graphite
_diffrn_radiation_source 'fine-focus sealed tube'
_diffrn_radiation_type MoK\a
_diffrn_radiation_wavelength 0.71073
_diffrn_reflns_av_R_equivalents 0.0715
_diffrn_reflns_av_sigmaI/netI 0.0357
_diffrn_reflns_limit_h_max 6
_diffrn_reflns_limit_h_min -4
_diffrn_reflns_limit_k_max 6
_diffrn_reflns_limit_k_min -5
_diffrn_reflns_limit_l_max 33
_diffrn_reflns_limit_l_min -33
_diffrn_reflns_number 863
_diffrn_reflns_theta_full 26.32
_diffrn_reflns_theta_max 26.32
_diffrn_reflns_theta_min 4.44
_diffrn_standards_decay_% 0
_diffrn_standards_interval_count 0
_diffrn_standards_interval_time 0
_diffrn_standards_number 0
_exptl_absorpt_coefficient_mu 11.821
_exptl_absorpt_correction_T_max 0.698
_exptl_absorpt_correction_T_min 0.291
_exptl_absorpt_correction_type analytical
_exptl_absorpt_process_details '(CrysAlis RED; Oxford Diffraction, 2005)'
_exptl_crystal_colour 'metallic dark grey'
_exptl_crystal_density_diffrn 3.640
_exptl_crystal_density_method 'not measured'
_exptl_crystal_description plate
_exptl_crystal_F_000 588.6
_exptl_crystal_size_max 0.16
_exptl_crystal_size_mid 0.09
_exptl_crystal_size_min 0.03
_refine_diff_density_max 1.670
_refine_diff_density_min -1.706
_refine_ls_extinction_method none
_refine_ls_goodness_of_fit_ref 1.252
_refine_ls_matrix_type full
_refine_ls_number_parameters 19
_refine_ls_number_reflns 182
_refine_ls_number_restraints 0
_refine_ls_restrained_S_all 1.252
_refine_ls_R_factor_all 0.0571
_refine_ls_R_factor_gt 0.0556
_refine_ls_shift/su_max 0.001
_refine_ls_shift/su_mean 0.000
_refine_ls_structure_factor_coef Fsqd
_refine_ls_weighting_details 'calc w=1/[\s^2^(Fo^2^)+(0.1061P)^2^+0.4112P] where P=(Fo^2^+2Fc^2^)/3'
_refine_ls_weighting_scheme calc
_refine_ls_wR_factor_gt 0.1568
_refine_ls_wR_factor_ref 0.1584
_reflns_number_gt 173
_reflns_number_total 182
_reflns_threshold_expression I>2\s(I)
_cod_data_source_file ku3057.cif
_cod_data_source_block I
_cod_original_cell_volume 580.2(3)
_cod_original_sg_symbol_H-M 'R -3 m'
_cod_original_formula_sum 'Al14.37 Cu12.60 Li12'
_cod_database_code 2018326
_cod_database_fobs_code 2018326

loop_
_symmetry_equiv_pos_as_xyz
'x, y, z'
'-y, x-y, z'
'-x+y, -x, z'
'y, x, -z'
'x-y, -y, -z'
'-x, -x+y, -z'
'x+2/3, y+1/3, z+1/3'
'-y+2/3, x-y+1/3, z+1/3'
'-x+y+2/3, -x+1/3, z+1/3'
'y+2/3, x+1/3, -z+1/3'
'x-y+2/3, -y+1/3, -z+1/3'
'-x+2/3, -x+y+1/3, -z+1/3'
'x+1/3, y+2/3, z+2/3'
'-y+1/3, x-y+2/3, z+2/3'
'-x+y+1/3, -x+2/3, z+2/3'
'y+1/3, x+2/3, -z+2/3'
'x-y+1/3, -y+2/3, -z+2/3'
'-x+1/3, -x+y+2/3, -z+2/3'
'-x, -y, -z'
'y, -x+y, -z'
'x-y, x, -z'
'-y, -x, z'
'-x+y, y, z'
'x, x-y, z'
'-x+2/3, -y+1/3, -z+1/3'
'y+2/3, -x+y+1/3, -z+1/3'
'x-y+2/3, x+1/3, -z+1/3'
'-y+2/3, -x+1/3, z+1/3'
'-x+y+2/3, y+1/3, z+1/3'
'x+2/3, x-y+1/3, z+1/3'
'-x+1/3, -y+2/3, -z+2/3'
'y+1/3, -x+y+2/3, -z+2/3'
'x-y+1/3, x+2/3, -z+2/3'
'-y+1/3, -x+2/3, z+2/3'
'-x+y+1/3, y+2/3, z+2/3'
'x+1/3, x-y+2/3, z+2/3'

loop_
_atom_site_type_symbol
_atom_site_label
_atom_site_fract_x
_atom_site_fract_y
_atom_site_fract_z
_atom_site_U_iso_or_equiv
_atom_site_adp_type
_atom_site_calc_flag
_atom_site_refinement_flags
_atom_site_occupancy
_atom_site_symmetry_multiplicity
Cu Cu1 0.49970(9) 0.50030(9) 0.41177(3) 0.0181(8) Uani d SP 0.678(13) 2
Al Al1 0.49970(9) 0.50030(9) 0.41177(3) 0.0181(8) Uani d SP 0.32 2
Cu Cu2 0.0000 0.0000 0.0000 0.0212(16) Uani d SP 0.132(13) 12
Al Al2 0.0000 0.0000 0.0000 0.0212(16) Uani d SP 0.87 12
Al Al3 0.0000 0.0000 0.45141(10) 0.0177(13) Uani d S 1 6
Li Li1 0.0000 0.0000 0.1649(10) 0.037(6) Uiso d S 1 6
Li Li2 0.0000 0.0000 0.3524(7) 0.025(4) Uiso d S 1 6

loop_
_atom_site_aniso_label
_atom_site_aniso_U_11
_atom_site_aniso_U_22
_atom_site_aniso_U_33
_atom_site_aniso_U_12
_atom_site_aniso_U_13
_atom_site_aniso_U_23
Cu1 0.0135(9) 0.0135(9) 0.0284(11) 0.0077(5) 0.00089(18) -0.00089(18)
Al1 0.0135(9) 0.0135(9) 0.0284(11) 0.0077(5) 0.00089(18) -0.00089(18)
Cu2 0.023(2) 0.023(2) 0.018(2) 0.0113(10) 0.000 0.000
Al2 0.023(2) 0.023(2) 0.018(2) 0.0113(10) 0.000 0.000
Al3 0.0176(16) 0.0176(16) 0.0177(19) 0.0088(8) 0.000 0.000

loop_
_atom_type_symbol
_atom_type_description
_atom_type_scat_dispersion_real
_atom_type_scat_dispersion_imag
_atom_type_scat_source
Li Li -0.0003 0.0001 'International Tables Vol C Tables 4.2.6.8 and 6.1.1.4'
Al Al 0.0645 0.0514 'International Tables Vol C Tables 4.2.6.8 and 6.1.1.4'
Cu Cu 0.3201 1.2651 'International Tables Vol C Tables 4.2.6.8 and 6.1.1.4'

loop_
_geom_angle_atom_site_label_1
_geom_angle_atom_site_label_2
_geom_angle_atom_site_label_3
_geom_angle_site_symmetry_1
_geom_angle_site_symmetry_3
_geom_angle
Al1 Cu1 Cu1 3_565 3_565 0.00(4)
Al1 Cu1 Al1 3_565 2_665 60.0000(10)
Cu1 Cu1 Al1 3_565 2_665 60.0000(10)
Al1 Cu1 Cu1 3_565 2_665 60.0000(10)
Cu1 Cu1 Cu1 3_565 2_665 60.0000(10)
Al1 Cu1 Cu1 2_665 2_665 0.00(5)
Al1 Cu1 Cu1 3_565 2_655 120.0
Cu1 Cu1 Cu1 3_565 2_655 120.0
Al1 Cu1 Cu1 2_665 2_655 180.00(9)
Cu1 Cu1 Cu1 2_665 2_655 180.00(9)
Al1 Cu1 Al1 3_565 2_655 120.0
Cu1 Cu1 Al1 3_565 2_655 120.0
Al1 Cu1 Al1 2_665 2_655 180.00(9)
Cu1 Cu1 Al1 2_665 2_655 180.00(9)
Cu1 Cu1 Al1 2_655 2_655 0.00(4)
Al1 Cu1 Al1 3_565 3_665 180.00(9)
Cu1 Cu1 Al1 3_565 3_665 180.00(9)
Al1 Cu1 Al1 2_665 3_665 120.0000(10)
Cu1 Cu1 Al1 2_665 3_665 120.0000(10)
Cu1 Cu1 Al1 2_655 3_665 60.0
Al1 Cu1 Al1 2_655 3_665 60.0
Al1 Cu1 Cu1 3_565 3_665 180.00(9)
Cu1 Cu1 Cu1 3_565 3_665 180.00(9)
Al1 Cu1 Cu1 2_665 3_665 120.0000(10)
Cu1 Cu1 Cu1 2_665 3_665 120.0000(10)
Cu1 Cu1 Cu1 2_655 3_665 60.0
Al1 Cu1 Cu1 2_655 3_665 60.0
Al1 Cu1 Cu1 3_665 3_665 0.00(5)
Al1 Cu1 Al2 3_565 7 118.476(16)
Cu1 Cu1 Al2 3_565 7 118.476(16)
Al1 Cu1 Al2 2_665 7 118.476(16)
Cu1 Cu1 Al2 2_665 7 118.476(16)
Cu1 Cu1 Al2 2_655 7 61.524(15)
Al1 Cu1 Al2 2_655 7 61.524(15)
Al1 Cu1 Al2 3_665 7 61.524(15)
Cu1 Cu1 Al2 3_665 7 61.524(15)
Al1 Cu1 Cu2 3_565 7 118.476(16)
Cu1 Cu1 Cu2 3_565 7 118.476(16)
Al1 Cu1 Cu2 2_665 7 118.476(16)
Cu1 Cu1 Cu2 2_665 7 118.476(16)
Cu1 Cu1 Cu2 2_655 7 61.524(15)
Al1 Cu1 Cu2 2_655 7 61.524(15)
Al1 Cu1 Cu2 3_665 7 61.524(15)
Cu1 Cu1 Cu2 3_665 7 61.524(15)
Al2 Cu1 Cu2 7 7 0.0
Al1 Cu1 Al3 3_565 1_665 117.25(2)
Cu1 Cu1 Al3 3_565 1_665 117.25(2)
Al1 Cu1 Al3 2_665 1_665 62.85(2)
Cu1 Cu1 Al3 2_665 1_665 62.85(2)
Cu1 Cu1 Al3 2_655 1_665 117.15(2)
Al1 Cu1 Al3 2_655 1_665 117.15(2)
Al1 Cu1 Al3 3_665 1_665 62.75(2)
Cu1 Cu1 Al3 3_665 1_665 62.75(2)
Al2 Cu1 Al3 7 1_665 109.74(5)
Cu2 Cu1 Al3 7 1_665 109.74(5)
Al1 Cu1 Al3 3_565 . 62.85(2)
Cu1 Cu1 Al3 3_565 . 62.85(2)
Al1 Cu1 Al3 2_665 . 117.25(2)
Cu1 Cu1 Al3 2_665 . 117.25(2)
Cu1 Cu1 Al3 2_655 . 62.75(2)
Al1 Cu1 Al3 2_655 . 62.75(2)
Al1 Cu1 Al3 3_665 . 117.15(2)
Cu1 Cu1 Al3 3_665 . 117.15(2)
Al2 Cu1 Al3 7 . 109.74(5)
Cu2 Cu1 Al3 7 . 109.74(5)
Al3 Cu1 Al3 1_665 . 132.19(12)
Al1 Cu2 Cu1 13_444 13_444 0.00(3)
Al1 Cu2 Al1 13_444 25 180.00(3)
Cu1 Cu2 Al1 13_444 25 180.00(3)
Al1 Cu2 Cu1 13_444 25 180.00(3)
Cu1 Cu2 Cu1 13_444 25 180.00(3)
Al1 Cu2 Cu1 25 25 0.00(3)
Al1 Cu2 Al1 13_444 15_554 56.95(3)
Cu1 Cu2 Al1 13_444 15_554 56.95(3)
Al1 Cu2 Al1 25 15_554 123.05(3)
Cu1 Cu2 Al1 25 15_554 123.05(3)
Al1 Cu2 Cu1 13_444 15_554 56.95(3)
Cu1 Cu2 Cu1 13_444 15_554 56.95(3)
Al1 Cu2 Cu1 25 15_554 123.05(3)
Cu1 Cu2 Cu1 25 15_554 123.05(3)
Al1 Cu2 Cu1 15_554 15_554 0.00(3)
Al1 Cu2 Al1 13_444 27_445 123.05(3)
Cu1 Cu2 Al1 13_444 27_445 123.05(3)
Al1 Cu2 Al1 25 27_445 56.95(3)
Cu1 Cu2 Al1 25 27_445 56.95(3)
Al1 Cu2 Al1 15_554 27_445 180.00(3)
Cu1 Cu2 Al1 15_554 27_445 180.00(3)
Al1 Cu2 Cu1 13_444 27_445 123.05(3)
Cu1 Cu2 Cu1 13_444 27_445 123.05(3)
Al1 Cu2 Cu1 25 27_445 56.95(3)
Cu1 Cu2 Cu1 25 27_445 56.95(3)
Al1 Cu2 Cu1 15_554 27_445 180.00(3)
Cu1 Cu2 Cu1 15_554 27_445 180.00(3)
Al1 Cu2 Cu1 27_445 27_445 0.00(2)
Al1 Cu2 Cu1 13_444 14_544 56.95(3)
Cu1 Cu2 Cu1 13_444 14_544 56.95(3)
Al1 Cu2 Cu1 25 14_544 123.05(3)
Cu1 Cu2 Cu1 25 14_544 123.05(3)
Al1 Cu2 Cu1 15_554 14_544 56.95(3)
Cu1 Cu2 Cu1 15_554 14_544 56.95(3)
Al1 Cu2 Cu1 27_445 14_544 123.05(3)
Cu1 Cu2 Cu1 27_445 14_544 123.05(3)
Al1 Cu2 Al1 13_444 14_544 56.95(3)
Cu1 Cu2 Al1 13_444 14_544 56.95(3)
Al1 Cu2 Al1 25 14_544 123.05(3)
Cu1 Cu2 Al1 25 14_544 123.05(3)
Al1 Cu2 Al1 15_554 14_544 56.95(3)
Cu1 Cu2 Al1 15_554 14_544 56.95(3)
Al1 Cu2 Al1 27_445 14_544 123.05(3)
Cu1 Cu2 Al1 27_445 14_544 123.05(3)
Cu1 Cu2 Al1 14_544 14_544 0.00(6)
Al1 Cu2 Cu1 13_444 26_455 123.05(3)
Cu1 Cu2 Cu1 13_444 26_455 123.05(3)
Al1 Cu2 Cu1 25 26_455 56.95(3)
Cu1 Cu2 Cu1 25 26_455 56.95(3)
Al1 Cu2 Cu1 15_554 26_455 123.05(3)
Cu1 Cu2 Cu1 15_554 26_455 123.05(3)
Al1 Cu2 Cu1 27_445 26_455 56.95(3)
Cu1 Cu2 Cu1 27_445 26_455 56.95(3)
Cu1 Cu2 Cu1 14_544 26_455 180.00(6)
Al1 Cu2 Cu1 14_544 26_455 180.00(6)
Al1 Cu2 Al1 13_444 26_455 123.05(3)
Cu1 Cu2 Al1 13_444 26_455 123.05(3)
Al1 Cu2 Al1 25 26_455 56.95(3)
Cu1 Cu2 Al1 25 26_455 56.95(3)
Al1 Cu2 Al1 15_554 26_455 123.05(3)
Cu1 Cu2 Al1 15_554 26_455 123.05(3)
Al1 Cu2 Al1 27_445 26_455 56.95(3)
Cu1 Cu2 Al1 27_445 26_455 56.95(3)
Cu1 Cu2 Al1 14_544 26_455 180.00(6)
Al1 Cu2 Al1 14_544 26_455 180.00(6)
Cu1 Cu2 Al1 26_455 26_455 0.00(4)
Al3 Al3 Al1 19_556 1_445 113.90(6)
Al3 Al3 Cu1 19_556 1_445 113.90(6)
Al1 Al3 Cu1 1_445 1_445 0.0
Al3 Al3 Al1 19_556 2 113.90(6)
Al1 Al3 Al1 1_445 2 54.30(4)
Cu1 Al3 Al1 1_445 2 54.30(4)
Al3 Al3 Cu1 19_556 2 113.90(6)
Al1 Al3 Cu1 1_445 2 54.30(4)
Cu1 Al3 Cu1 1_445 2 54.30(4)
Al1 Al3 Cu1 2 2 0.00(4)
Al3 Al3 Al1 19_556 3 113.90(6)
Al1 Al3 Al1 1_445 3 54.51(4)
Cu1 Al3 Al1 1_445 3 54.51(4)
Al1 Al3 Al1 2 3 104.70(7)
Cu1 Al3 Al1 2 3 104.70(7)
Al3 Al3 Cu1 19_556 3 113.90(6)
Al1 Al3 Cu1 1_445 3 54.51(4)
Cu1 Al3 Cu1 1_445 3 54.51(4)
Al1 Al3 Cu1 2 3 104.70(7)
Cu1 Al3 Cu1 2 3 104.70(7)
Al1 Al3 Cu1 3 3 0.00(4)
Al3 Al3 Cu1 19_556 . 113.90(6)
Al1 Al3 Cu1 1_445 . 132.19(12)
Cu1 Al3 Cu1 1_445 . 132.19(12)
Al1 Al3 Cu1 2 . 104.70(7)
Cu1 Al3 Cu1 2 . 104.70(7)
Al1 Al3 Cu1 3 . 104.70(7)
Cu1 Al3 Cu1 3 . 104.70(7)
Al3 Al3 Cu1 19_556 3_565 113.90(6)
Al1 Al3 Cu1 1_445 3_565 104.70(7)
Cu1 Al3 Cu1 1_445 3_565 104.70(7)
Al1 Al3 Cu1 2 3_565 54.51(4)
Cu1 Al3 Cu1 2 3_565 54.51(4)
Al1 Al3 Cu1 3 3_565 132.19(12)
Cu1 Al3 Cu1 3 3_565 132.19(12)
Cu1 Al3 Cu1 . 3_565 54.30(4)
Al3 Al3 Al1 19_556 3_565 113.90(6)
Al1 Al3 Al1 1_445 3_565 104.70(7)
Cu1 Al3 Al1 1_445 3_565 104.70(7)
Al1 Al3 Al1 2 3_565 54.51(4)
Cu1 Al3 Al1 2 3_565 54.51(4)
Al1 Al3 Al1 3 3_565 132.19(12)
Cu1 Al3 Al1 3 3_565 132.19(12)
Cu1 Al3 Al1 . 3_565 54.30(4)
Cu1 Al3 Al1 3_565 3_565 0.00(5)
Al3 Al3 Al1 19_556 2_655 113.90(6)
Al1 Al3 Al1 1_445 2_655 104.70(7)
Cu1 Al3 Al1 1_445 2_655 104.70(7)
Al1 Al3 Al1 2 2_655 132.19(12)
Cu1 Al3 Al1 2 2_655 132.19(12)
Al1 Al3 Al1 3 2_655 54.30(4)
Cu1 Al3 Al1 3 2_655 54.30(4)
Cu1 Al3 Al1 . 2_655 54.51(4)
Cu1 Al3 Al1 3_565 2_655 104.70(7)
Al1 Al3 Al1 3_565 2_655 104.70(7)
Al1 Li1 Cu1 13_444 13_444 0.00(2)
Al1 Li1 Al1 13_444 14_544 52.8(5)
Cu1 Li1 Al1 13_444 14_544 52.8(5)
Al1 Li1 Cu1 13_444 14_544 52.8(5)
Cu1 Li1 Cu1 13_444 14_544 52.8(5)
Al1 Li1 Cu1 14_544 14_544 0.00(5)
Al1 Li1 Al1 13_444 15_554 52.8(5)
Cu1 Li1 Al1 13_444 15_554 52.8(5)
Al1 Li1 Al1 14_544 15_554 52.8(5)
Cu1 Li1 Al1 14_544 15_554 52.8(5)
Al1 Li1 Cu1 13_444 15_554 52.8(5)
Cu1 Li1 Cu1 13_444 15_554 52.8(5)
Al1 Li1 Cu1 14_544 15_554 52.8(5)
Cu1 Li1 Cu1 14_544 15_554 52.8(5)
Al1 Li1 Cu1 15_554 15_554 0.00(3)
Al1 Li1 Li1 13_444 25 106.6(11)
Cu1 Li1 Li1 13_444 25 106.6(11)
Al1 Li1 Li1 14_544 25 106.6(11)
Cu1 Li1 Li1 14_544 25 106.6(11)
Al1 Li1 Li1 15_554 25 61.0(8)
Cu1 Li1 Li1 15_554 25 61.0(8)
Al1 Li1 Li1 13_444 25_445 106.6(11)
Cu1 Li1 Li1 13_444 25_445 106.6(11)
Al1 Li1 Li1 14_544 25_445 61.0(8)
Cu1 Li1 Li1 14_544 25_445 61.0(8)
Al1 Li1 Li1 15_554 25_445 106.6(11)
Cu1 Li1 Li1 15_554 25_445 106.6(11)
Li1 Li1 Li1 25 25_445 119.89(13)
Al1 Li1 Li1 13_444 25_455 61.0(8)
Cu1 Li1 Li1 13_444 25_455 61.0(8)
Al1 Li1 Li1 14_544 25_455 106.6(11)
Cu1 Li1 Li1 14_544 25_455 106.6(11)
Al1 Li1 Li1 15_554 25_455 106.6(11)
Cu1 Li1 Li1 15_554 25_455 106.6(11)
Li1 Li1 Li1 25 25_455 119.89(13)
Li1 Li1 Li1 25_445 25_455 119.89(13)
Al1 Li1 Cu1 13_444 31 119.30(3)
Cu1 Li1 Cu1 13_444 31 119.30(3)
Al1 Li1 Cu1 14_544 31 150.72(3)
Cu1 Li1 Cu1 14_544 31 150.72(3)
Al1 Li1 Cu1 15_554 31 150.72(3)
Cu1 Li1 Cu1 15_554 31 150.72(3)
Li1 Li1 Cu1 25 31 102.7(11)
Li1 Li1 Cu1 25_445 31 102.7(11)
Li1 Li1 Cu1 25_455 31 58.3(8)
Al1 Li1 Al1 13_444 31 119.30(3)
Cu1 Li1 Al1 13_444 31 119.30(3)
Al1 Li1 Al1 14_544 31 150.72(3)
Cu1 Li1 Al1 14_544 31 150.72(3)
Al1 Li1 Al1 15_554 31 150.72(3)
Cu1 Li1 Al1 15_554 31 150.72(3)
Li1 Li1 Al1 25 31 102.7(11)
Li1 Li1 Al1 25_445 31 102.7(11)
Li1 Li1 Al1 25_455 31 58.3(8)
Cu1 Li1 Al1 31 31 0.00(2)
Al1 Li1 Cu1 13_444 33_545 150.72(3)
Cu1 Li1 Cu1 13_444 33_545 150.72(3)
Al1 Li1 Cu1 14_544 33_545 150.72(3)
Cu1 Li1 Cu1 14_544 33_545 150.72(3)
Al1 Li1 Cu1 15_554 33_545 119.30(3)
Cu1 Li1 Cu1 15_554 33_545 119.30(3)
Li1 Li1 Cu1 25 33_545 58.3(8)
Li1 Li1 Cu1 25_445 33_545 102.7(11)
Li1 Li1 Cu1 25_455 33_545 102.7(11)
Cu1 Li1 Cu1 31 33_545 51.0(5)
Al1 Li1 Cu1 31 33_545 51.0(5)
Al3 Li2 Al2 . 7_445 100.4(4)
Al3 Li2 Cu2 . 7_445 100.4(4)
Al2 Li2 Cu2 7_445 7_445 0.0
Al3 Li2 Al2 . 7 100.4(4)
Al2 Li2 Al2 7_445 7 116.8(2)
Cu2 Li2 Al2 7_445 7 116.8(2)
Al3 Li2 Cu2 . 7 100.4(4)
Al2 Li2 Cu2 7_445 7 116.8(2)
Cu2 Li2 Cu2 7_445 7 116.8(2)
Al2 Li2 Cu2 7 7 0.0
Al3 Li2 Al2 . 7_455 100.4(4)
Al2 Li2 Al2 7_445 7_455 116.8(2)
Cu2 Li2 Al2 7_445 7_455 116.8(2)
Al2 Li2 Al2 7 7_455 116.8(2)
Cu2 Li2 Al2 7 7_455 116.8(2)
Al3 Li2 Cu2 . 7_455 100.4(4)
Al2 Li2 Cu2 7_445 7_455 116.8(2)
Cu2 Li2 Cu2 7_445 7_455 116.8(2)
Al2 Li2 Cu2 7 7_455 116.8(2)
Cu2 Li2 Cu2 7 7_455 116.8(2)
Al2 Li2 Cu2 7_455 7_455 0.0
Al3 Li2 Cu1 . . 56.4(3)
Al2 Li2 Cu1 7_445 . 144.1(4)
Cu2 Li2 Cu1 7_445 . 144.1(4)
Al2 Li2 Cu1 7 . 52.50(8)
Cu2 Li2 Cu1 7 . 52.50(8)
Al2 Li2 Cu1 7_455 . 95.71(16)
Cu2 Li2 Cu1 7_455 . 95.71(16)
Al3 Li2 Al1 . 3_565 56.4(3)
Al2 Li2 Al1 7_445 3_565 144.1(4)
Cu2 Li2 Al1 7_445 3_565 144.1(4)
Al2 Li2 Al1 7 3_565 95.71(16)
Cu2 Li2 Al1 7 3_565 95.71(16)
Al2 Li2 Al1 7_455 3_565 52.50(8)
Cu2 Li2 Al1 7_455 3_565 52.50(8)
Cu1 Li2 Al1 . 3_565 49.14(19)
Al3 Li2 Cu1 . 3_565 56.4(3)
Al2 Li2 Cu1 7_445 3_565 144.1(4)
Cu2 Li2 Cu1 7_445 3_565 144.1(4)
Al2 Li2 Cu1 7 3_565 95.71(16)
Cu2 Li2 Cu1 7 3_565 95.71(16)
Al2 Li2 Cu1 7_455 3_565 52.50(8)
Cu2 Li2 Cu1 7_455 3_565 52.50(8)
Cu1 Li2 Cu1 . 3_565 49.14(19)
Al1 Li2 Cu1 3_565 3_565 0.00(4)
Al3 Li2 Cu1 . 2_655 56.4(3)
Al2 Li2 Cu1 7_445 2_655 95.71(16)
Cu2 Li2 Cu1 7_445 2_655 95.71(16)
Al2 Li2 Cu1 7 2_655 52.50(8)
Cu2 Li2 Cu1 7 2_655 52.50(8)
Al2 Li2 Cu1 7_455 2_655 144.1(4)
Cu2 Li2 Cu1 7_455 2_655 144.1(4)
Cu1 Li2 Cu1 . 2_655 49.3(2)
Al1 Li2 Cu1 3_565 2_655 92.3(4)
Cu1 Li2 Cu1 3_565 2_655 92.3(4)

loop_
_geom_bond_atom_site_label_1
_geom_bond_atom_site_label_2
_geom_bond_site_symmetry_2
_geom_bond_distance
Cu1 Al1 3_565 2.4606(13)
Cu1 Cu1 3_565 2.4606(13)
Cu1 Al1 2_665 2.4606(13)
Cu1 Cu1 2_665 2.4606(13)
Cu1 Cu1 2_655 2.4695(13)
Cu1 Al1 2_655 2.4695(13)
Cu1 Al1 3_665 2.4695(13)
Cu1 Cu1 3_665 2.4695(13)
Cu1 Al2 7 2.5896(10)
Cu1 Cu2 7 2.5896(10)
Cu1 Al3 1_665 2.6963(13)
Cu1 Al3 . 2.6963(13)
Cu2 Al1 13_444 2.5896(10)
Cu2 Cu1 13_444 2.5896(10)
Cu2 Al1 25 2.5896(10)
Cu2 Cu1 25 2.5896(10)
Cu2 Al1 15_554 2.5897(10)
Cu2 Cu1 15_554 2.5897(10)
Cu2 Al1 27_445 2.5897(10)
Cu2 Cu1 27_445 2.5897(10)
Cu2 Cu1 14_544 2.5897(10)
Cu2 Al1 14_544 2.5897(10)
Cu2 Cu1 26_455 2.5897(10)
Cu2 Al1 26_455 2.5897(10)
Al3 Al3 19_556 2.678(6)
Al3 Al1 1_445 2.6963(13)
Al3 Cu1 1_445 2.6963(13)
Al3 Al1 2 2.6963(13)
Al3 Cu1 2 2.6963(13)
Al3 Al1 3 2.6963(13)
Al3 Cu1 3 2.6963(13)
Al3 Cu1 3_565 2.6963(13)
Al3 Al1 3_565 2.6963(13)
Al3 Al1 2_655 2.6963(13)
Li1 Al1 13_444 2.78(2)
Li1 Cu1 13_444 2.78(2)
Li1 Al1 14_544 2.78(2)
Li1 Cu1 14_544 2.78(2)
Li1 Al1 15_554 2.78(2)
Li1 Cu1 15_554 2.78(2)
Li1 Li1 25 2.848(2)
Li1 Li1 25_445 2.8480(19)
Li1 Li1 25_455 2.848(2)
Li1 Cu1 31 2.86(2)
Li1 Al1 31 2.86(2)
Li1 Cu1 33_545 2.86(2)
Li2 Al2 7_445 2.894(4)
Li2 Cu2 7_445 2.894(4)
Li2 Al2 7 2.894(4)
Li2 Cu2 7 2.894(4)
Li2 Al2 7_455 2.894(4)
Li2 Cu2 7_455 2.894(4)
Li2 Al1 3_565 2.959(11)
Li2 Cu1 3_565 2.959(11)
Li2 Cu1 2_655 2.959(11)
